data_2237111
loop_
_publ_author_name
'Suresh, J.'
'Thenmozhi, H.'
'Jeyachandran, Veerappan'
'Kumar, R. Ranjith'
'Lakshman, P. L. Nilantha'

_publ_section_title
;
 (<i>E</i>)-16-(4-Chlorobenzylidene)estrone
;
_journal_coeditor_code BH2467
_journal_issue 1
_journal_name_full 'Acta Crystallographica Section E'
_journal_page_first o111
_journal_paper_doi 10.1107/S1600536812050349
_journal_volume 69
_journal_year 2013
_chemical_formula_iupac 'C25 H25 Cl O2'
_chemical_formula_moiety 'C25 H25 Cl O2'
_chemical_formula_sum 'C25 H25 Cl O2'
_chemical_formula_weight 392.90
_chemical_melting_point 458
_chemical_name_systematic
;
(<i>E</i>)-16-(4-Chlorobenzylidene)estrone
;
_space_group_IT_number 19
_symmetry_cell_setting orthorhombic
_symmetry_space_group_name_Hall 'P 2ac 2ab'
_symmetry_space_group_name_H-M 'P 21 21 21'
_atom_sites_solution_hydrogens geom
_atom_sites_solution_primary direct
_atom_sites_solution_secondary difmap
_audit_creation_method SHELXL-97
_cell_angle_alpha 90.00
_cell_angle_beta 90.00
_cell_angle_gamma 90.00
_cell_formula_units_Z 4
_cell_length_a 6.3601(3)
_cell_length_b 11.2012(6)
_cell_length_c 28.3043(14)
_cell_measurement_reflns_used 2000
_cell_measurement_temperature 293(2)
_cell_measurement_theta_max 31
_cell_measurement_theta_min 2
_cell_volume 2016.42(18)
_computing_cell_refinement 'SAINT (Bruker, 2004)'
_computing_data_collection 'APEX2 (Bruker, 2004)'
_computing_data_reduction 'SAINT (Bruker, 2004)'
_computing_molecular_graphics 'PLATON (Spek, 2009)'
_computing_publication_material 'SHELXL97 (Sheldrick, 2008)'
_computing_structure_refinement 'SHELXL97 (Sheldrick, 2008)'
_computing_structure_solution 'SHELXS97 (Sheldrick, 2008)'
_diffrn_ambient_temperature 293(2)
_diffrn_detector_area_resol_mean 0
_diffrn_measured_fraction_theta_full 0.998
_diffrn_measured_fraction_theta_max 0.998
_diffrn_measurement_device_type 'Bruker Kappa APEXII'
_diffrn_measurement_method '\w and \f scans'
_diffrn_radiation_monochromator graphite
_diffrn_radiation_source 'fine-focus sealed tube'
_diffrn_radiation_type MoK\a
_diffrn_radiation_wavelength 0.71073
_diffrn_reflns_av_R_equivalents 0.0335
_diffrn_reflns_av_sigmaI/netI 0.0318
_diffrn_reflns_limit_h_max 7
_diffrn_reflns_limit_h_min -8
_diffrn_reflns_limit_k_max 14
_diffrn_reflns_limit_k_min -14
_diffrn_reflns_limit_l_max 36
_diffrn_reflns_limit_l_min -37
_diffrn_reflns_number 23011
_diffrn_reflns_theta_full 27.91
_diffrn_reflns_theta_max 27.91
_diffrn_reflns_theta_min 2.32
_diffrn_standards_decay_% 0
_diffrn_standards_interval_count 0
_diffrn_standards_interval_time 0
_diffrn_standards_number 0
_exptl_absorpt_coefficient_mu 0.208
_exptl_absorpt_correction_T_max 0.974
_exptl_absorpt_correction_T_min 0.967
_exptl_absorpt_correction_type multi-scan
_exptl_absorpt_process_details '(SADABS; Sheldrick, 1996)'
_exptl_crystal_colour colourless
_exptl_crystal_density_diffrn 1.294
_exptl_crystal_density_method 'not measured'
_exptl_crystal_description block
_exptl_crystal_F_000 832
_exptl_crystal_size_max 0.17
_exptl_crystal_size_mid 0.15
_exptl_crystal_size_min 0.13
_refine_diff_density_max 0.219
_refine_diff_density_min -0.255
_refine_ls_abs_structure_details 'Flack (1983), 2037 Friedel pairs'
_refine_ls_abs_structure_Flack 0.06(7)
_refine_ls_extinction_method none
_refine_ls_goodness_of_fit_ref 1.020
_refine_ls_hydrogen_treatment constr
_refine_ls_matrix_type full
_refine_ls_number_constraints 0
_refine_ls_number_parameters 253
_refine_ls_number_reflns 4819
_refine_ls_number_restraints 0
_refine_ls_restrained_S_all 1.020
_refine_ls_R_factor_all 0.0611
_refine_ls_R_factor_gt 0.0431
_refine_ls_shift/su_max 0.001
_refine_ls_shift/su_mean 0.000
_refine_ls_structure_factor_coef Fsqd
_refine_ls_weighting_details 'calc w=1/[\s^2^(Fo^2^)+(0.0435P)^2^+0.2966P] where P=(Fo^2^+2Fc^2^)/3'
_refine_ls_weighting_scheme calc
_refine_ls_wR_factor_gt 0.0913
_refine_ls_wR_factor_ref 0.0995
_reflns_number_gt 3788
_reflns_number_total 4819
_reflns_threshold_expression I>2sigma(I)
_cod_data_source_file bh2467.cif
_cod_data_source_block I
_cod_database_code 2237111
_cod_database_fobs_code 2237111

loop_
_symmetry_equiv_pos_as_xyz
'x, y, z'
'-x+1/2, -y, z+1/2'
'x+1/2, -y+1/2, -z'
'-x, y+1/2, -z+1/2'

loop_
_atom_site_type_symbol
_atom_site_label
_atom_site_fract_x
_atom_site_fract_y
_atom_site_fract_z
_atom_site_U_iso_or_equiv
_atom_site_adp_type
_atom_site_calc_flag
_atom_site_refinement_flags
_atom_site_occupancy
_atom_site_symmetry_multiplicity
C C1 0.2517(3) -0.05590(16) 0.09206(6) 0.0420(4) Uani d . 1 1
H H1A 0.1200 -0.0754 0.1041 0.050 Uiso calc R 1 1
C C2 0.3552(3) -0.13702(16) 0.06397(7) 0.0448(4) Uani d . 1 1
C C3 0.5521(3) -0.10893(17) 0.04649(7) 0.0478(5) Uani d . 1 1
H H3 0.6251 -0.1634 0.0279 0.057 Uiso calc R 1 1
C C4 0.6387(3) 0.00039(17) 0.05695(7) 0.0451(4) Uani d . 1 1
H H4 0.7713 0.0184 0.0451 0.054 Uiso calc R 1 1
C C5 0.5365(3) 0.08533(15) 0.08452(6) 0.0369(4) Uani d . 1 1
C C6 0.3391(3) 0.05456(16) 0.10293(6) 0.0367(4) Uani d . 1 1
C C7 0.2169(3) 0.13852(16) 0.13436(7) 0.0452(5) Uani d . 1 1
H H7A 0.1693 0.0949 0.1620 0.054 Uiso calc R 1 1
H H7B 0.0932 0.1657 0.1174 0.054 Uiso calc R 1 1
C C8 0.3413(3) 0.24637(17) 0.15048(7) 0.0456(5) Uani d . 1 1
H H8A 0.4355 0.2234 0.1759 0.055 Uiso calc R 1 1
H H8B 0.2459 0.3067 0.1625 0.055 Uiso calc R 1 1
C C9 0.4680(3) 0.29775(15) 0.10975(6) 0.0358(4) Uani d . 1 1
H H9 0.3731 0.3114 0.0830 0.043 Uiso calc R 1 1
C C10 0.6358(3) 0.20596(16) 0.09476(6) 0.0367(4) Uani d . 1 1
H H10 0.7275 0.1944 0.1222 0.044 Uiso calc R 1 1
C C11 0.7758(3) 0.25270(16) 0.05509(7) 0.0461(5) Uani d . 1 1
H H11A 0.6930 0.2589 0.0264 0.055 Uiso calc R 1 1
H H11B 0.8873 0.1954 0.0493 0.055 Uiso calc R 1 1
C C12 0.8747(3) 0.37515(17) 0.06580(7) 0.0486(5) Uani d . 1 1
H H12A 0.9754 0.3673 0.0914 0.058 Uiso calc R 1 1
H H12B 0.9489 0.4040 0.0381 0.058 Uiso calc R 1 1
C C13 0.7053(3) 0.46360(16) 0.07958(6) 0.0394(4) Uani d . 1 1
C C14A 0.5673(3) 0.49699(18) 0.03654(7) 0.0533(5) Uani d . 1 1
H H14A 0.4614 0.5531 0.0461 0.080 Uiso calc R 1 1
H H14B 0.5012 0.4264 0.0243 0.080 Uiso calc R 1 1
H H14C 0.6537 0.5322 0.0125 0.080 Uiso calc R 1 1
C C15 0.5779(3) 0.41378(15) 0.12129(6) 0.0362(4) Uani d . 1 1
H H15 0.6805 0.3949 0.1460 0.043 Uiso calc R 1 1
C C16 0.4532(3) 0.52206(15) 0.13940(7) 0.0420(4) Uani d . 1 1
H H16A 0.3278 0.5355 0.1206 0.050 Uiso calc R 1 1
H H16B 0.4135 0.5122 0.1723 0.050 Uiso calc R 1 1
C C17 0.6101(3) 0.62256(17) 0.13336(7) 0.0433(4) Uani d . 1 1
C C18 0.7770(3) 0.58149(17) 0.10050(7) 0.0449(4) Uani d . 1 1
C C19 0.6214(3) 0.73160(17) 0.15245(7) 0.0464(5) Uani d . 1 1
H H19 0.7401 0.7754 0.1442 0.056 Uiso calc R 1 1
C C20 0.4751(3) 0.79255(16) 0.18433(7) 0.0459(4) Uani d . 1 1
C C21 0.2732(4) 0.75169(18) 0.19375(8) 0.0574(6) Uani d . 1 1
H H21 0.2274 0.6811 0.1798 0.069 Uiso calc R 1 1
C C22 0.1395(4) 0.8131(2) 0.22317(8) 0.0610(6) Uani d . 1 1
H H22 0.0065 0.7831 0.2299 0.073 Uiso calc R 1 1
C C23 0.2042(4) 0.91873(19) 0.24246(7) 0.0544(5) Uani d . 1 1
C C24 0.4006(4) 0.9632(2) 0.23352(8) 0.0598(6) Uani d . 1 1
H H24 0.4434 1.0350 0.2469 0.072 Uiso calc R 1 1
C C25 0.5342(4) 0.90013(18) 0.20449(7) 0.0538(5) Uani d . 1 1
H H25 0.6674 0.9305 0.1983 0.065 Uiso calc R 1 1
O O1 0.2750(2) -0.24606(12) 0.05227(6) 0.0622(4) Uani d . 1 1
H H1 0.1584 -0.2538 0.0642 0.093 Uiso calc R 1 1
O O2 0.9391(2) 0.63375(13) 0.09181(6) 0.0698(5) Uani d . 1 1
Cl Cl1 0.03190(11) 0.99936(6) 0.27780(3) 0.0845(2) Uani d . 1 1

loop_
_atom_site_aniso_label
_atom_site_aniso_U_11
_atom_site_aniso_U_22
_atom_site_aniso_U_33
_atom_site_aniso_U_12
_atom_site_aniso_U_13
_atom_site_aniso_U_23
C1 0.0336(9) 0.0398(10) 0.0525(11) -0.0008(8) 0.0016(8) 0.0097(9)
C2 0.0501(11) 0.0320(10) 0.0524(11) -0.0018(8) -0.0056(9) 0.0039(8)
C3 0.0495(11) 0.0361(10) 0.0577(11) 0.0013(9) 0.0092(10) -0.0032(9)
C4 0.0377(9) 0.0409(11) 0.0568(11) 0.0017(8) 0.0105(9) -0.0006(9)
C5 0.0341(8) 0.0333(9) 0.0431(9) 0.0020(8) 0.0006(7) 0.0032(7)
C6 0.0339(8) 0.0325(9) 0.0438(9) 0.0038(7) 0.0002(7) 0.0062(8)
C7 0.0378(9) 0.0400(10) 0.0580(11) -0.0005(8) 0.0134(9) 0.0061(9)
C8 0.0465(10) 0.0391(11) 0.0512(11) 0.0010(9) 0.0156(9) -0.0010(9)
C9 0.0342(8) 0.0346(9) 0.0386(9) 0.0004(7) 0.0058(7) 0.0005(7)
C10 0.0312(8) 0.0350(9) 0.0439(10) 0.0017(7) 0.0010(8) 0.0002(8)
C11 0.0417(10) 0.0403(10) 0.0564(11) -0.0024(9) 0.0148(9) -0.0033(9)
C12 0.0417(10) 0.0448(11) 0.0592(12) -0.0069(9) 0.0138(9) -0.0033(9)
C13 0.0384(9) 0.0354(10) 0.0445(10) -0.0052(8) 0.0049(8) 0.0023(8)
C14A 0.0700(13) 0.0475(12) 0.0425(10) -0.0061(11) -0.0005(9) 0.0057(9)
C15 0.0350(8) 0.0336(9) 0.0399(9) -0.0022(7) 0.0014(7) 0.0010(7)
C16 0.0439(9) 0.0369(10) 0.0452(10) -0.0026(8) 0.0046(8) -0.0027(8)
C17 0.0461(10) 0.0369(10) 0.0469(10) -0.0015(8) -0.0024(8) 0.0003(8)
C18 0.0425(10) 0.0384(10) 0.0538(11) -0.0061(9) 0.0019(9) 0.0023(9)
C19 0.0480(11) 0.0397(11) 0.0515(11) -0.0076(9) -0.0042(9) 0.0014(9)
C20 0.0550(12) 0.0349(10) 0.0478(10) 0.0000(9) -0.0085(9) -0.0002(8)
C21 0.0620(13) 0.0367(11) 0.0733(14) -0.0061(10) 0.0060(11) -0.0110(10)
C22 0.0599(13) 0.0450(12) 0.0783(15) 0.0008(10) 0.0035(12) -0.0082(11)
C23 0.0647(13) 0.0475(12) 0.0509(12) 0.0134(11) -0.0067(10) -0.0081(10)
C24 0.0730(15) 0.0440(12) 0.0625(13) 0.0030(11) -0.0198(11) -0.0163(10)
C25 0.0563(12) 0.0451(11) 0.0601(12) -0.0018(10) -0.0122(10) -0.0041(10)
O1 0.0611(9) 0.0404(8) 0.0852(10) -0.0128(7) 0.0066(8) -0.0107(7)
O2 0.0550(9) 0.0561(9) 0.0982(12) -0.0228(8) 0.0191(9) -0.0089(9)
Cl1 0.0868(4) 0.0770(5) 0.0897(4) 0.0234(4) -0.0009(4) -0.0325(3)

loop_
_atom_type_symbol
_atom_type_description
_atom_type_scat_dispersion_real
_atom_type_scat_dispersion_imag
_atom_type_scat_source
C C 0.0033 0.0016 'International Tables Vol C Tables 4.2.6.8 and 6.1.1.4'
H H 0.0000 0.0000 'International Tables Vol C Tables 4.2.6.8 and 6.1.1.4'
O O 0.0106 0.0060 'International Tables Vol C Tables 4.2.6.8 and 6.1.1.4'
Cl Cl 0.1484 0.1585 'International Tables Vol C Tables 4.2.6.8 and 6.1.1.4'

loop_
_geom_angle_atom_site_label_1
_geom_angle_atom_site_label_2
_geom_angle_atom_site_label_3
_geom_angle
C2 C1 C6 121.61(16)
C2 C1 H1A 119.2
C6 C1 H1A 119.2
O1 C2 C1 123.56(18)
O1 C2 C3 117.09(18)
C1 C2 C3 119.35(17)
C4 C3 C2 119.25(18)
C4 C3 H3 120.4
C2 C3 H3 120.4
C3 C4 C5 122.86(17)
C3 C4 H4 118.6
C5 C4 H4 118.6
C4 C5 C6 117.27(16)
C4 C5 C10 121.40(16)
C6 C5 C10 121.32(16)
C1 C6 C5 119.63(16)
C1 C6 C7 118.60(16)
C5 C6 C7 121.77(16)
C6 C7 C8 113.92(15)
C6 C7 H7A 108.8
C8 C7 H7A 108.8
C6 C7 H7B 108.8
C8 C7 H7B 108.8
H7A C7 H7B 107.7
C7 C8 C9 110.52(15)
C7 C8 H8A 109.5
C9 C8 H8A 109.5
C7 C8 H8B 109.5
C9 C8 H8B 109.5
H8A C8 H8B 108.1
C15 C9 C8 114.01(14)
C15 C9 C10 108.23(14)
C8 C9 C10 108.86(14)
C15 C9 H9 108.5
C8 C9 H9 108.5
C10 C9 H9 108.5
C5 C10 C11 114.03(15)
C5 C10 C9 110.97(14)
C11 C10 C9 112.19(14)
C5 C10 H10 106.4
C11 C10 H10 106.4
C9 C10 H10 106.4
C10 C11 C12 113.53(15)
C10 C11 H11A 108.9
C12 C11 H11A 108.9
C10 C11 H11B 108.9
C12 C11 H11B 108.9
H11A C11 H11B 107.7
C13 C12 C11 110.05(15)
C13 C12 H12A 109.7
C11 C12 H12A 109.7
C13 C12 H12B 109.7
C11 C12 H12B 109.7
H12A C12 H12B 108.2
C12 C13 C18 117.13(15)
C12 C13 C15 109.59(14)
C18 C13 C15 100.06(14)
C12 C13 C14A 111.03(16)
C18 C13 C14A 105.50(15)
C15 C13 C14A 113.17(15)
C13 C14A H14A 109.5
C13 C14A H14B 109.5
H14A C14A H14B 109.5
C13 C14A H14C 109.5
H14A C14A H14C 109.5
H14B C14A H14C 109.5
C9 C15 C13 112.96(14)
C9 C15 C16 120.79(14)
C13 C15 C16 103.99(13)
C9 C15 H15 106.0
C13 C15 H15 106.0
C16 C15 H15 106.0
C17 C16 C15 102.05(14)
C17 C16 H16A 111.4
C15 C16 H16A 111.4
C17 C16 H16B 111.4
C15 C16 H16B 111.4
H16A C16 H16B 109.2
C19 C17 C18 119.86(18)
C19 C17 C16 131.97(18)
C18 C17 C16 108.15(15)
O2 C18 C17 125.89(18)
O2 C18 C13 126.68(18)
C17 C18 C13 107.43(15)
C17 C19 C20 129.83(18)
C17 C19 H19 115.1
C20 C19 H19 115.1
C25 C20 C21 117.27(19)
C25 C20 C19 119.16(19)
C21 C20 C19 123.48(17)
C22 C21 C20 121.56(19)
C22 C21 H21 119.2
C20 C21 H21 119.2
C23 C22 C21 119.3(2)
C23 C22 H22 120.4
C21 C22 H22 120.4
C22 C23 C24 121.1(2)
C22 C23 Cl1 119.36(18)
C24 C23 Cl1 119.57(17)
C23 C24 C25 119.16(19)
C23 C24 H24 120.4
C25 C24 H24 120.4
C24 C25 C20 121.7(2)
C24 C25 H25 119.2
C20 C25 H25 119.2
C2 O1 H1 109.5

loop_
_geom_bond_atom_site_label_1
_geom_bond_atom_site_label_2
_geom_bond_distance
C1 C2 1.375(3)
C1 C6 1.391(3)
C1 H1A 0.9300
C2 O1 1.364(2)
C2 C3 1.382(3)
C3 C4 1.375(3)
C3 H3 0.9300
C4 C5 1.391(2)
C4 H4 0.9300
C5 C6 1.403(2)
C5 C10 1.519(3)
C6 C7 1.510(3)
C7 C8 1.515(3)
C7 H7A 0.9700
C7 H7B 0.9700
C8 C9 1.520(2)
C8 H8A 0.9700
C8 H8B 0.9700
C9 C15 1.511(2)
C9 C10 1.542(2)
C9 H9 0.9800
C10 C11 1.526(2)
C10 H10 0.9800
C11 C12 1.539(3)
C11 H11A 0.9700
C11 H11B 0.9700
C12 C13 1.515(3)
C12 H12A 0.9700
C12 H12B 0.9700
C13 C18 1.517(3)
C13 C15 1.537(2)
C13 C14A 1.547(3)
C14A H14A 0.9600
C14A H14B 0.9600
C14A H14C 0.9600
C15 C16 1.537(2)
C15 H15 0.9800
C16 C17 1.514(3)
C16 H16A 0.9700
C16 H16B 0.9700
C17 C19 1.337(3)
C17 C18 1.484(3)
C18 O2 1.211(2)
C19 C20 1.465(3)
C19 H19 0.9300
C20 C25 1.385(3)
C20 C21 1.389(3)
C21 C22 1.375(3)
C21 H21 0.9300
C22 C23 1.367(3)
C22 H22 0.9300
C23 C24 1.368(3)
C23 Cl1 1.737(2)
C24 C25 1.376(3)
C24 H24 0.9300
C25 H25 0.9300
O1 H1 0.8200

loop_
_geom_hbond_atom_site_label_D
_geom_hbond_atom_site_label_H
_geom_hbond_atom_site_label_A
_geom_hbond_site_symmetry_A
_geom_hbond_distance_DH
_geom_hbond_distance_HA
_geom_hbond_distance_DA
_geom_hbond_angle_DHA
_geom_hbond_publ_flag
O1 H1 O2 1_445 0.82 2.03 2.762(3) 148 yes
C14A H14A O1 1_565 0.96 2.55 3.454(3) 157 yes

loop_
_geom_torsion_atom_site_label_1
_geom_torsion_atom_site_label_2
_geom_torsion_atom_site_label_3
_geom_torsion_atom_site_label_4
_geom_torsion
C6 C1 C2 O1 -179.72(17)
C6 C1 C2 C3 0.8(3)
O1 C2 C3 C4 179.40(17)
C1 C2 C3 C4 -1.1(3)
C2 C3 C4 C5 -0.1(3)
C3 C4 C5 C6 1.6(3)
C3 C4 C5 C10 -179.11(17)
C2 C1 C6 C5 0.7(3)
C2 C1 C6 C7 -179.44(17)
C4 C5 C6 C1 -1.8(2)
C10 C5 C6 C1 178.84(16)
C4 C5 C6 C7 178.34(17)
C10 C5 C6 C7 -1.0(3)
C1 C6 C7 C8 170.23(16)
C5 C6 C7 C8 -9.9(2)
C6 C7 C8 C9 43.0(2)
C7 C8 C9 C15 173.49(15)
C7 C8 C9 C10 -65.58(19)
C4 C5 C10 C11 31.8(2)
C6 C5 C10 C11 -148.94(16)
C4 C5 C10 C9 159.62(16)
C6 C5 C10 C9 -21.1(2)
C15 C9 C10 C5 177.72(14)
C8 C9 C10 C5 53.30(19)
C15 C9 C10 C11 -53.43(19)
C8 C9 C10 C11 -177.85(15)
C5 C10 C11 C12 179.77(15)
C9 C10 C11 C12 52.5(2)
C10 C11 C12 C13 -53.1(2)
C11 C12 C13 C18 168.38(16)
C11 C12 C13 C15 55.4(2)
C11 C12 C13 C14A -70.4(2)
C8 C9 C15 C13 179.84(15)
C10 C9 C15 C13 58.55(18)
C8 C9 C15 C16 -56.2(2)
C10 C9 C15 C16 -177.53(15)
C12 C13 C15 C9 -61.04(19)
C18 C13 C15 C9 175.26(14)
C14A C13 C15 C9 63.48(19)
C12 C13 C15 C16 166.24(15)
C18 C13 C15 C16 42.54(17)
C14A C13 C15 C16 -69.24(18)
C9 C15 C16 C17 -165.37(15)
C13 C15 C16 C17 -37.32(17)
C15 C16 C17 C19 -161.1(2)
C15 C16 C17 C18 17.24(19)
C19 C17 C18 O2 7.3(3)
C16 C17 C18 O2 -171.3(2)
C19 C17 C18 C13 -172.01(17)
C16 C17 C18 C13 9.4(2)
C12 C13 C18 O2 30.6(3)
C15 C13 C18 O2 148.9(2)
C14A C13 C18 O2 -93.5(2)
C12 C13 C18 C17 -150.10(16)
C15 C13 C18 C17 -31.83(18)
C14A C13 C18 C17 85.80(17)
C18 C17 C19 C20 178.14(18)
C16 C17 C19 C20 -3.7(4)
C17 C19 C20 C25 171.5(2)
C17 C19 C20 C21 -12.1(3)
C25 C20 C21 C22 -2.2(3)
C19 C20 C21 C22 -178.62(19)
C20 C21 C22 C23 2.1(3)
C21 C22 C23 C24 -1.0(3)
C21 C22 C23 Cl1 177.52(17)
C22 C23 C24 C25 0.2(3)
Cl1 C23 C24 C25 -178.34(16)
C23 C24 C25 C20 -0.4(3)
C21 C20 C25 C24 1.4(3)
C19 C20 C25 C24 177.93(19)

loop_
_cod_related_entry_id
_cod_related_entry_database
_cod_related_entry_code
1 ChemSpider 10070924
